data_2211992
loop_
_publ_author_name
'Liu, Y.-F.'
'Xia, H.-T.'
'Yang, S.-P.'
'Wang, D.-Q.'

_publ_section_title Dichloro(<i>N</i>,<i>N</i>'-dibenzylethane-1,2-diamine-\k^2^<i>N</i>,<i>N</i>)zinc(II)
_journal_coeditor_code AT2192
_journal_issue 2
_journal_name_full 'Acta Crystallographica Section E'
_journal_page_first m332
_journal_page_last m334
_journal_paper_doi 10.1107/S1600536806054602
_journal_volume 63
_journal_year 2007
_chemical_formula_iupac '[Zn Cl2 (C8 H10 N1)2]'
_chemical_formula_moiety 'C16 H20 Cl2 N2 Zn'
_chemical_formula_sum 'C16 H20 Cl2 N2 Zn'
_chemical_formula_weight 376.61
_chemical_name_systematic
;
Dichloro(N,N'-dibenzylethane-1,2-diamine-\k^2^N,N)zinc(II)
;
_space_group_IT_number 14
_symmetry_cell_setting monoclinic
_symmetry_space_group_name_Hall '-P 2ybc'
_symmetry_space_group_name_H-M 'P 1 21/c 1'
_atom_sites_solution_hydrogens geom
_atom_sites_solution_primary direct
_atom_sites_solution_secondary difmap
_audit_creation_method SHELXL-97
_cell_angle_alpha 90.00
_cell_angle_beta 98.783(3)
_cell_angle_gamma 90.00
_cell_formula_units_Z 4
_cell_length_a 10.760(3)
_cell_length_b 16.179(4)
_cell_length_c 10.261(3)
_cell_measurement_reflns_used 3123
_cell_measurement_temperature 293(2)
_cell_measurement_theta_max 26.376
_cell_measurement_theta_min 2.518
_cell_volume 1765.4(8)
_computing_cell_refinement 'SAINT (Siemens, 1996)'
_computing_data_collection 'SMART (Siemens, 1996)'
_computing_data_reduction SAINT
_computing_molecular_graphics 'SHELXTL (Sheldrick, 1997b)'
_computing_publication_material SHELXTL
_computing_structure_refinement 'SHELXL97 (Sheldrick, 1997a)'
_computing_structure_solution 'SHELXS97 (Sheldrick, 1997a)'
_diffrn_ambient_temperature 293(2)
_diffrn_measured_fraction_theta_full 0.997
_diffrn_measured_fraction_theta_max 0.997
_diffrn_measurement_device_type 'Bruker SMART 1000 CCD area-detector'
_diffrn_measurement_method '\f and \w'
_diffrn_radiation_monochromator graphite
_diffrn_radiation_source 'fine-focus sealed tube'
_diffrn_radiation_type MoK\a
_diffrn_radiation_wavelength 0.71073
_diffrn_reflns_av_R_equivalents 0.0249
_diffrn_reflns_av_sigmaI/netI 0.0297
_diffrn_reflns_limit_h_max 12
_diffrn_reflns_limit_h_min -12
_diffrn_reflns_limit_k_max 19
_diffrn_reflns_limit_k_min -18
_diffrn_reflns_limit_l_max 9
_diffrn_reflns_limit_l_min -12
_diffrn_reflns_number 9067
_diffrn_reflns_theta_full 25.01
_diffrn_reflns_theta_max 25.01
_diffrn_reflns_theta_min 1.91
_diffrn_standards_decay_% 0
_diffrn_standards_number 0
_exptl_absorpt_coefficient_mu 1.688
_exptl_absorpt_correction_T_max 0.7858
_exptl_absorpt_correction_T_min 0.5816
_exptl_absorpt_correction_type multi-scan
_exptl_absorpt_process_details '(SADABS; Sheldrick, 1996)'
_exptl_crystal_colour colourless
_exptl_crystal_density_diffrn 1.417
_exptl_crystal_density_method 'not measured'
_exptl_crystal_description block
_exptl_crystal_F_000 776
_exptl_crystal_size_max 0.36
_exptl_crystal_size_mid 0.28
_exptl_crystal_size_min 0.15
_refine_diff_density_max 0.293
_refine_diff_density_min -0.178
_refine_ls_extinction_method none
_refine_ls_goodness_of_fit_ref 1.036
_refine_ls_hydrogen_treatment constr
_refine_ls_matrix_type full
_refine_ls_number_parameters 190
_refine_ls_number_reflns 3096
_refine_ls_number_restraints 0
_refine_ls_restrained_S_all 1.036
_refine_ls_R_factor_all 0.0508
_refine_ls_R_factor_gt 0.0290
_refine_ls_shift/su_max 0.001
_refine_ls_shift/su_mean 0.000
_refine_ls_structure_factor_coef Fsqd
_refine_ls_weighting_details 'calc w=1/[\s^2^(Fo^2^)+(0.0279P)^2^+0.5191P] where P=(Fo^2^+2Fc^2^)/3'
_refine_ls_weighting_scheme calc
_refine_ls_wR_factor_gt 0.0607
_refine_ls_wR_factor_ref 0.0706
_reflns_number_gt 2232
_reflns_number_total 3096
_reflns_threshold_expression I>2\s(I)
_cod_data_source_file at2192.cif
_cod_data_source_block I
_cod_original_sg_symbol_H-M 'P 21/c'
_cod_database_code 2211992
_cod_database_fobs_code 2211992

loop_
_symmetry_equiv_pos_as_xyz
'x, y, z'
'-x, y+1/2, -z+1/2'
'-x, -y, -z'
'x, -y-1/2, z-1/2'

loop_
_atom_site_type_symbol
_atom_site_label
_atom_site_fract_x
_atom_site_fract_y
_atom_site_fract_z
_atom_site_U_iso_or_equiv
_atom_site_adp_type
_atom_site_calc_flag
_atom_site_refinement_flags
_atom_site_occupancy
Zn Zn 0.75254(3) 0.497103(19) 0.58378(3) 0.04483(11) Uani d . 1
Cl Cl1 0.93671(6) 0.51525(5) 0.71344(7) 0.0599(2) Uani d . 1
Cl Cl2 0.59879(7) 0.42554(5) 0.64814(8) 0.0598(2) Uani d . 1
N N1 0.6943(2) 0.61104(13) 0.5075(2) 0.0466(5) Uani d . 1
H H1 0.6093 0.6092 0.4843 0.056 Uiso calc R 1
N N2 0.7863(2) 0.46578(14) 0.3969(2) 0.0459(5) Uani d . 1
H H2A 0.8710 0.4668 0.3981 0.055 Uiso calc R 1
C C1 0.6818(3) 0.76488(17) 0.5421(3) 0.0530(7) Uani d . 1
C C2 0.5564(4) 0.7855(2) 0.5225(4) 0.0822(11) Uani d . 1
H H2 0.4978 0.7477 0.5441 0.099 Uiso calc R 1
C C3 0.5164(4) 0.8607(3) 0.4718(4) 0.1051(15) Uani d . 1
H H3 0.4314 0.8738 0.4610 0.126 Uiso calc R 1
C C4 0.5995(6) 0.9160(3) 0.4374(4) 0.0998(15) Uani d . 1
H H4 0.5716 0.9667 0.4015 0.120 Uiso calc R 1
C C5 0.7226(5) 0.8977(2) 0.4551(4) 0.0934(13) Uani d . 1
H H5 0.7798 0.9358 0.4312 0.112 Uiso calc R 1
C C6 0.7650(3) 0.8219(2) 0.5092(3) 0.0729(10) Uani d . 1
H H6 0.8506 0.8101 0.5229 0.087 Uiso calc R 1
C C7 0.7246(3) 0.68199(17) 0.5986(3) 0.0627(8) Uani d . 1
H H7A 0.8149 0.6838 0.6258 0.075 Uiso calc R 1
H H7B 0.6863 0.6724 0.6769 0.075 Uiso calc R 1
C C8 0.7504(3) 0.61631(18) 0.3850(3) 0.0583(8) Uani d . 1
H H8A 0.8395 0.6285 0.4063 0.070 Uiso calc R 1
H H8B 0.7108 0.6605 0.3298 0.070 Uiso calc R 1
C C9 0.7318(3) 0.53483(18) 0.3118(3) 0.0564(8) Uani d . 1
H H9A 0.6427 0.5252 0.2844 0.068 Uiso calc R 1
H H9B 0.7718 0.5373 0.2334 0.068 Uiso calc R 1
C C10 0.7401(3) 0.38520(17) 0.3424(3) 0.0582(8) Uani d . 1
H H10A 0.7543 0.3822 0.2514 0.070 Uiso calc R 1
H H10B 0.6500 0.3827 0.3422 0.070 Uiso calc R 1
C C11 0.7993(3) 0.31074(18) 0.4144(3) 0.0499(7) Uani d . 1
C C12 0.8832(3) 0.3142(2) 0.5289(3) 0.0628(8) Uani d . 1
H H12 0.9081 0.3653 0.5655 0.075 Uiso calc R 1
C C13 0.9315(3) 0.2425(2) 0.5911(3) 0.0724(10) Uani d . 1
H H13 0.9867 0.2457 0.6700 0.087 Uiso calc R 1
C C14 0.8983(3) 0.1669(2) 0.5369(4) 0.0740(10) Uani d . 1
H H14 0.9315 0.1188 0.5777 0.089 Uiso calc R 1
C C15 0.8157(4) 0.1632(2) 0.4220(4) 0.0829(11) Uani d . 1
H H15 0.7926 0.1121 0.3845 0.099 Uiso calc R 1
C C16 0.7665(3) 0.2339(2) 0.3611(3) 0.0719(9) Uani d . 1
H H16 0.7103 0.2302 0.2829 0.086 Uiso calc R 1

loop_
_atom_site_aniso_label
_atom_site_aniso_U_11
_atom_site_aniso_U_22
_atom_site_aniso_U_33
_atom_site_aniso_U_12
_atom_site_aniso_U_13
_atom_site_aniso_U_23
Zn 0.04210(18) 0.04702(19) 0.04517(19) -0.00231(15) 0.00606(13) 0.00190(15)
Cl1 0.0424(4) 0.0798(6) 0.0561(4) -0.0076(4) 0.0025(3) -0.0091(4)
Cl2 0.0432(4) 0.0678(5) 0.0687(5) -0.0074(3) 0.0097(3) 0.0119(4)
N1 0.0420(13) 0.0481(13) 0.0498(14) -0.0003(10) 0.0077(10) 0.0024(11)
N2 0.0381(12) 0.0549(14) 0.0451(13) 0.0010(11) 0.0075(10) -0.0004(11)
C1 0.062(2) 0.0465(17) 0.0513(18) 0.0024(15) 0.0101(15) -0.0038(13)
C2 0.069(2) 0.064(2) 0.111(3) 0.0006(19) 0.007(2) 0.005(2)
C3 0.094(3) 0.085(3) 0.129(4) 0.030(3) -0.007(3) 0.004(3)
C4 0.172(5) 0.065(3) 0.062(2) 0.037(3) 0.019(3) 0.0025(19)
C5 0.159(4) 0.051(2) 0.086(3) -0.012(3) 0.070(3) -0.0019(19)
C6 0.079(2) 0.059(2) 0.089(3) -0.0043(18) 0.039(2) -0.0103(19)
C7 0.075(2) 0.0499(18) 0.060(2) -0.0002(16) 0.0004(16) -0.0021(15)
C8 0.0585(19) 0.0555(19) 0.063(2) 0.0030(15) 0.0164(16) 0.0147(15)
C9 0.0582(18) 0.0677(19) 0.0445(17) 0.0099(16) 0.0115(14) 0.0099(15)
C10 0.0571(18) 0.0629(19) 0.0530(19) -0.0010(16) 0.0037(14) -0.0131(15)
C11 0.0480(16) 0.0549(18) 0.0488(18) 0.0025(14) 0.0137(13) -0.0070(14)
C12 0.0571(19) 0.059(2) 0.070(2) 0.0091(16) 0.0037(16) -0.0110(16)
C13 0.060(2) 0.087(3) 0.068(2) 0.0191(19) 0.0028(17) 0.0010(19)
C14 0.076(2) 0.065(2) 0.086(3) 0.0110(19) 0.027(2) 0.013(2)
C15 0.099(3) 0.056(2) 0.095(3) -0.004(2) 0.017(2) -0.007(2)
C16 0.086(3) 0.064(2) 0.064(2) -0.0047(19) 0.0068(18) -0.0113(18)

loop_
_atom_type_symbol
_atom_type_description
_atom_type_scat_dispersion_real
_atom_type_scat_dispersion_imag
_atom_type_scat_source
Zn Zn 0.2839 1.4301 'International Tables Vol C Tables 4.2.6.8 and 6.1.1.4'
N N 0.0061 0.0033 'International Tables Vol C Tables 4.2.6.8 and 6.1.1.4'
C C 0.0033 0.0016 'International Tables Vol C Tables 4.2.6.8 and 6.1.1.4'
Cl Cl 0.1484 0.1585 'International Tables Vol C Tables 4.2.6.8 and 6.1.1.4'
H H 0.0000 0.0000 'International Tables Vol C Tables 4.2.6.8 and 6.1.1.4'

loop_
_geom_angle_atom_site_label_1
_geom_angle_atom_site_label_2
_geom_angle_atom_site_label_3
_geom_angle
N1 Zn N2 87.31(9)
N1 Zn Cl2 112.65(7)
N2 Zn Cl2 113.29(7)
N1 Zn Cl1 107.43(6)
N2 Zn Cl1 108.63(7)
Cl2 Zn Cl1 122.01(3)
C8 N1 C7 114.3(2)
C8 N1 Zn 103.56(16)
C7 N1 Zn 115.27(16)
C8 N1 H1 107.8
C7 N1 H1 107.8
Zn N1 H1 107.8
C10 N2 C9 111.3(2)
C10 N2 Zn 118.16(18)
C9 N2 Zn 104.58(16)
C10 N2 H2A 107.4
C9 N2 H2A 107.4
Zn N2 H2A 107.4
C6 C1 C2 117.8(3)
C6 C1 C7 121.6(3)
C2 C1 C7 120.6(3)
C3 C2 C1 121.1(4)
C3 C2 H2 119.4
C1 C2 H2 119.4
C4 C3 C2 120.5(4)
C4 C3 H3 119.8
C2 C3 H3 119.8
C5 C4 C3 119.9(4)
C5 C4 H4 120.1
C3 C4 H4 120.1
C4 C5 C6 120.3(4)
C4 C5 H5 119.9
C6 C5 H5 119.9
C1 C6 C5 120.4(4)
C1 C6 H6 119.8
C5 C6 H6 119.8
N1 C7 C1 114.9(2)
N1 C7 H7A 108.5
C1 C7 H7A 108.5
N1 C7 H7B 108.5
C1 C7 H7B 108.5
H7A C7 H7B 107.5
N1 C8 C9 109.3(2)
N1 C8 H8A 109.8
C9 C8 H8A 109.8
N1 C8 H8B 109.8
C9 C8 H8B 109.8
H8A C8 H8B 108.3
N2 C9 C8 110.7(2)
N2 C9 H9A 109.5
C8 C9 H9A 109.5
N2 C9 H9B 109.5
C8 C9 H9B 109.5
H9A C9 H9B 108.1
N2 C10 C11 115.4(2)
N2 C10 H10A 108.4
C11 C10 H10A 108.4
N2 C10 H10B 108.4
C11 C10 H10B 108.4
H10A C10 H10B 107.5
C12 C11 C16 118.1(3)
C12 C11 C10 124.3(3)
C16 C11 C10 117.6(3)
C11 C12 C13 120.8(3)
C11 C12 H12 119.6
C13 C12 H12 119.6
C14 C13 C12 120.3(3)
C14 C13 H13 119.8
C12 C13 H13 119.8
C15 C14 C13 119.1(3)
C15 C14 H14 120.5
C13 C14 H14 120.5
C14 C15 C16 120.8(3)
C14 C15 H15 119.6
C16 C15 H15 119.6
C15 C16 C11 120.9(3)
C15 C16 H16 119.6
C11 C16 H16 119.6

loop_
_geom_bond_atom_site_label_1
_geom_bond_atom_site_label_2
_geom_bond_distance
Zn N1 2.063(2)
Zn N2 2.069(2)
Zn Cl2 2.2017(9)
Zn Cl1 2.2311(8)
N1 C8 1.477(3)
N1 C7 1.485(3)
N1 H1 0.9100
N2 C10 1.474(3)
N2 C9 1.482(3)
N2 H2A 0.9100
C1 C6 1.364(4)
C1 C2 1.374(4)
C1 C7 1.505(4)
C2 C3 1.366(5)
C2 H2 0.9300
C3 C4 1.350(6)
C3 H3 0.9300
C4 C5 1.341(6)
C4 H4 0.9300
C5 C6 1.394(5)
C5 H5 0.9300
C6 H6 0.9300
C7 H7A 0.9700
C7 H7B 0.9700
C8 C9 1.515(4)
C8 H8A 0.9700
C8 H8B 0.9700
C9 H9A 0.9700
C9 H9B 0.9700
C10 C11 1.503(4)
C10 H10A 0.9700
C10 H10B 0.9700
C11 C12 1.370(4)
C11 C16 1.381(4)
C12 C13 1.387(4)
C12 H12 0.9300
C13 C14 1.367(4)
C13 H13 0.9300
C14 C15 1.365(5)
C14 H14 0.9300
C15 C16 1.370(4)
C15 H15 0.9300
C16 H16 0.9300

loop_
_geom_hbond_atom_site_label_D
_geom_hbond_atom_site_label_H
_geom_hbond_atom_site_label_A
_geom_hbond_site_symmetry_A
_geom_hbond_distance_DH
_geom_hbond_distance_HA
_geom_hbond_distance_DA
_geom_hbond_angle_DHA
N2 H2A Cl1 3_766 0.91 2.53 3.361(2) 152.0
C14 H14 Cl1 2_746 0.93 2.91 3.788(4) 157.5
C9 H9A Cl2 3_666 0.97 2.90 3.699(3) 140.2
N1 H1 Cl2 3_666 0.91 2.50 3.363(2) 158.6

loop_
_geom_torsion_atom_site_label_1
_geom_torsion_atom_site_label_2
_geom_torsion_atom_site_label_3
_geom_torsion_atom_site_label_4
_geom_torsion
N2 Zn N1 C8 -19.43(17)
Cl2 Zn N1 C8 -133.59(15)
Cl1 Zn N1 C8 89.27(16)
N2 Zn N1 C7 -145.1(2)
Cl2 Zn N1 C7 100.76(19)
Cl1 Zn N1 C7 -36.4(2)
N1 Zn N2 C10 -133.22(19)
Cl2 Zn N2 C10 -19.7(2)
Cl1 Zn N2 C10 119.28(17)
N1 Zn N2 C9 -8.84(17)
Cl2 Zn N2 C9 104.71(16)
Cl1 Zn N2 C9 -116.34(16)
C6 C1 C2 C3 0.0(5)
C7 C1 C2 C3 179.7(3)
C1 C2 C3 C4 1.2(6)
C2 C3 C4 C5 -1.1(7)
C3 C4 C5 C6 -0.1(6)
C2 C1 C6 C5 -1.3(5)
C7 C1 C6 C5 179.0(3)
C4 C5 C6 C1 1.4(6)
C8 N1 C7 C1 60.1(3)
Zn N1 C7 C1 180.0(2)
C6 C1 C7 N1 -107.8(3)
C2 C1 C7 N1 72.5(4)
C7 N1 C8 C9 170.5(2)
Zn N1 C8 C9 44.2(2)
C10 N2 C9 C8 164.6(2)
Zn N2 C9 C8 35.9(3)
N1 C8 C9 N2 -56.7(3)
C9 N2 C10 C11 174.3(2)
Zn N2 C10 C11 -64.7(3)
N2 C10 C11 C12 5.1(4)
N2 C10 C11 C16 -175.0(3)
C16 C11 C12 C13 -1.4(5)
C10 C11 C12 C13 178.5(3)
C11 C12 C13 C14 1.7(5)
C12 C13 C14 C15 -0.9(5)
C13 C14 C15 C16 0.1(6)
C14 C15 C16 C11 0.1(6)
C12 C11 C16 C15 0.6(5)
C10 C11 C16 C15 -179.3(3)
